data_7130664
loop_
_publ_author_name
'Fujita, Masaki'
'Haketa, Yohei'
'Tanaka, Hiroki'
'Yasuda, Nobuhiro'
'Maeda, Hiromitsu'

_publ_section_title
;
 Ion-pairing assemblies of heteroporphyrin-based \p-electronic cation with
 various counteranions.
;
_journal_issue 71
_journal_name_full 'Chemical communications (Cambridge, England)'
_journal_page_first 9870
_journal_page_last 9873
_journal_paper_doi 10.1039/d2cc02345h
_journal_volume 58
_journal_year 2022
_chemical_formula_moiety 'C44 H28 N3 Ni S, F6 P, 2(C H2 Cl2)'
_chemical_formula_sum 'C46 H32 Cl4 F6 N3 Ni P S'
_chemical_formula_weight 1004.28
_space_group_crystal_system monoclinic
_space_group_IT_number 14
_space_group_name_Hall '-P 2ybc'
_space_group_name_H-M_alt 'P 1 21/c 1'
_atom_sites_solution_hydrogens geom
_audit_creation_method SHELXL-2014/7
_audit_update_record
;
2022-04-19 deposited with the CCDC.	2022-08-04 downloaded from the CCDC.
;
_cell_angle_alpha 90
_cell_angle_beta 90.485(6)
_cell_angle_gamma 90
_cell_formula_units_Z 4
_cell_length_a 13.771(3)
_cell_length_b 16.0517(19)
_cell_length_c 19.023(3)
_cell_measurement_reflns_used 123301
_cell_measurement_temperature 100(2)
_cell_measurement_theta_max 15.537
_cell_measurement_theta_min 0.858
_cell_volume 4204.8(12)
_computing_cell_refinement 'Rapid Auto(Rigaku)'
_computing_data_collection 'Rapid Auto(Rigaku)'
_computing_data_reduction 'Rapid Auto(Rigaku)'
_computing_structure_refinement 'SHELXL-2014/7 (Sheldrick, 2014)'
_computing_structure_solution 'SHELXT (Sheldrick, 2014)'
_diffrn_ambient_temperature 100(2)
_diffrn_detector_area_resol_mean 5.814
_diffrn_measured_fraction_theta_full 1.000
_diffrn_measured_fraction_theta_max 1.000
_diffrn_measurement_device_type 'Pilatus3 CdTe 1M'
_diffrn_measurement_method \w
_diffrn_radiation_type Synchrotron
_diffrn_radiation_wavelength 0.4125
_diffrn_reflns_av_R_equivalents 0.0343
_diffrn_reflns_av_unetI/netI 0.0143
_diffrn_reflns_Laue_measured_fraction_full 1.000
_diffrn_reflns_Laue_measured_fraction_max 1.000
_diffrn_reflns_limit_h_max 17
_diffrn_reflns_limit_h_min -17
_diffrn_reflns_limit_k_max 20
_diffrn_reflns_limit_k_min -20
_diffrn_reflns_limit_l_max 24
_diffrn_reflns_limit_l_min -24
_diffrn_reflns_number 123301
_diffrn_reflns_point_group_measured_fraction_full 1.000
_diffrn_reflns_point_group_measured_fraction_max 1.000
_diffrn_reflns_theta_full 14.330
_diffrn_reflns_theta_max 15.537
_diffrn_reflns_theta_min 0.858
_diffrn_source 'BL02B1 beamline SPring-8'
_exptl_absorpt_coefficient_mu 0.202
_exptl_absorpt_correction_T_max 1.0000
_exptl_absorpt_correction_T_min 0.8693
_exptl_absorpt_correction_type multi-scan
_exptl_crystal_colour brown
_exptl_crystal_density_diffrn 1.586
_exptl_crystal_density_meas ?
_exptl_crystal_description block
_exptl_crystal_F_000 2040
_exptl_crystal_size_max 0.350
_exptl_crystal_size_mid 0.152
_exptl_crystal_size_min 0.110
_refine_diff_density_max 2.047
_refine_diff_density_min -1.275
_refine_diff_density_rms 0.089
_refine_ls_extinction_coef 0.0074(8)
_refine_ls_extinction_expression Fc^*^=kFc[1+0.001xFc^2^\l^3^/sin(2\q)]^-1/4^
_refine_ls_extinction_method 'SHELXL-2014/7 (Sheldrick 2014'
_refine_ls_goodness_of_fit_ref 1.060
_refine_ls_hydrogen_treatment constr
_refine_ls_matrix_type full
_refine_ls_number_parameters 661
_refine_ls_number_reflns 9657
_refine_ls_number_restraints 13
_refine_ls_restrained_S_all 1.060
_refine_ls_R_factor_all 0.0771
_refine_ls_R_factor_gt 0.0764
_refine_ls_shift/su_max 0.000
_refine_ls_shift/su_mean 0.000
_refine_ls_structure_factor_coef Fsqd
_refine_ls_weighting_details 'w=1/[\s^2^(Fo^2^)+(0.0669P)^2^+13.1793P] where P=(Fo^2^+2Fc^2^)/3'
_refine_ls_weighting_scheme calc
_refine_ls_wR_factor_gt 0.1800
_refine_ls_wR_factor_ref 0.1804
_reflns_Friedel_coverage 0.000
_reflns_number_gt 9492
_reflns_number_total 9657
_reflns_threshold_expression 'I > 2\s(I)'
_cod_data_source_file d2cc02345h2.cif
_cod_data_source_block ydkr_a_CCDC2
_cod_depositor_comments
;
The following automatic conversions were performed:

data item '_exptl_crystal_density_meas' value 'not measured' was
changed to '?' -- the value is perceived as not measured.

Automatic conversion script
Id: cif_fix_values 7556 2019-12-06 15:28:31Z antanas 
;
_cod_original_sg_symbol_H-M 'P 21/c'
_cod_database_code 7130664
_shelx_shelxl_version_number 2014/7
_shelx_space_group_comment
;
The symmetry employed for this shelxl refinement is uniquely defined
by the following loop, which should always be used as a source of
symmetry information in preference to the above space-group names.
They are only intended as comments.
;
_shelx_estimated_absorpt_t_min 0.990
_shelx_estimated_absorpt_t_max 0.994
_exptl_absorpt_special_details
;
PROCESS-AUTO (1998). Automatic Data Acquisition and Processing Package
for 2D image data. Rigaku Corporation, Tokyo, Japan.
;

loop_
_space_group_symop_operation_xyz
'x, y, z'
'-x, y+1/2, -z+1/2'
'-x, -y, -z'
'x, -y-1/2, z-1/2'

loop_
_atom_site_label
_atom_site_type_symbol
_atom_site_fract_x
_atom_site_fract_y
_atom_site_fract_z
_atom_site_U_iso_or_equiv
_atom_site_adp_type
_atom_site_occupancy
_atom_site_site_symmetry_order
_atom_site_calc_flag
_atom_site_refinement_flags_posn
_atom_site_refinement_flags_adp
_atom_site_refinement_flags_occupancy
_atom_site_disorder_assembly
_atom_site_disorder_group
C1 C 0.2616(2) 0.9524(2) 0.7756(2) 0.0372(8) Uani 1 1 d . . . . .
H1 H 0.2097 0.9909 0.7701 0.045 Uiso 1 1 calc R U . . .
C2 C 0.3178(3) 0.9525(3) 0.8366(2) 0.0478(9) Uani 1 1 d . . . . .
H2 H 0.3048 0.9918 0.8727 0.057 Uiso 1 1 calc R U . . .
C3 C 0.3930(3) 0.8954(3) 0.8450(2) 0.0544(12) Uani 1 1 d . . . . .
H3 H 0.4316 0.8960 0.8867 0.065 Uiso 1 1 calc R U . . .
C4 C 0.4116(3) 0.8380(3) 0.7930(2) 0.0492(11) Uani 1 1 d . . . . .
H4 H 0.4623 0.7985 0.7990 0.059 Uiso 1 1 calc R U . . .
C5 C 0.3563(2) 0.8383(2) 0.7322(2) 0.0399(8) Uani 1 1 d . . . . .
H5 H 0.3693 0.7987 0.6963 0.048 Uiso 1 1 calc R U . . .
C6 C 0.2816(2) 0.8959(2) 0.72297(18) 0.0308(7) Uani 1 1 d . . . . .
C7 C 0.2270(2) 0.8975(2) 0.65545(18) 0.0293(6) Uani 1 1 d . . . . .
C8 C 0.2799(2) 0.90658(19) 0.59351(18) 0.0282(6) Uani 1 1 d . . . . .
C9 C 0.3817(2) 0.9256(2) 0.59343(19) 0.0303(7) Uani 1 1 d . . . . .
H6 H 0.4200 0.9407 0.6331 0.036 Uiso 1 1 calc R U . . .
C10 C 0.4129(2) 0.9180(2) 0.5269(2) 0.0341(7) Uani 1 1 d . . . . .
H7 H 0.4776 0.9257 0.5112 0.041 Uiso 1 1 calc R U . . .
C11 C 0.3305(2) 0.8961(2) 0.4843(2) 0.0318(7) Uani 1 1 d . . . . .
C12 C 0.3376(3) 0.8775(2) 0.4132(2) 0.0383(8) Uani 1 1 d . . . . .
C13 C 0.4379(5) 0.8589(5) 0.3874(4) 0.0340(16) Uani 0.751(13) 1 d . . P A 7
C14 C 0.4966(4) 0.7984(5) 0.4194(3) 0.0392(15) Uani 0.751(13) 1 d . . P A 7
H29 H 0.4745 0.7710 0.4606 0.047 Uiso 0.751(13) 1 calc R U P A 7
C15 C 0.5862(4) 0.7778(5) 0.3922(4) 0.050(2) Uani 0.751(13) 1 d . . P A 7
H30 H 0.6256 0.7367 0.4142 0.060 Uiso 0.751(13) 1 calc R U P A 7
C16 C 0.6178(4) 0.8183(6) 0.3319(4) 0.056(3) Uani 0.751(13) 1 d . . P A 7
H31 H 0.6785 0.8036 0.3120 0.068 Uiso 0.751(13) 1 calc R U P A 7
C17 C 0.5632(5) 0.8783(5) 0.3011(4) 0.056(2) Uani 0.751(13) 1 d . . P A 7
H32 H 0.5863 0.9061 0.2604 0.068 Uiso 0.751(13) 1 calc R U P A 7
C18 C 0.4715(5) 0.8997(5) 0.3294(4) 0.0441(16) Uani 0.751(13) 1 d . . P A 7
H33 H 0.4336 0.9424 0.3081 0.053 Uiso 0.751(13) 1 calc R U P A 7
C19 C 0.2556(3) 0.8688(3) 0.3699(2) 0.0443(9) Uani 1 1 d . . . . .
C20 C 0.2537(2) 0.8475(3) 0.2973(2) 0.0397(8) Uani 1 1 d . . . . .
H13 H 0.3086 0.8330 0.2700 0.048 Uiso 1 1 calc R U . . .
C21 C 0.1608(2) 0.8514(3) 0.27355(19) 0.0387(8) Uani 1 1 d . . . . .
H14 H 0.1398 0.8405 0.2267 0.046 Uiso 1 1 calc R U . . .
C22 C 0.0998(2) 0.8744(3) 0.33059(19) 0.0382(8) Uani 1 1 d . . . . .
C23 C -0.0006(2) 0.8847(2) 0.32770(18) 0.0316(7) Uani 1 1 d . . . . .
C24 C -0.0493(2) 0.8857(2) 0.25802(17) 0.0296(6) Uani 1 1 d . . . . .
C25 C -0.0176(3) 0.9404(2) 0.20585(18) 0.0354(7) Uani 1 1 d . . . . .
H15 H 0.0355 0.9767 0.2149 0.042 Uiso 1 1 calc R U . . .
C26 C -0.0640(3) 0.9413(3) 0.14096(19) 0.0463(9) Uani 1 1 d . . . . .
H16 H -0.0428 0.9786 0.1054 0.056 Uiso 1 1 calc R U . . .
C27 C -0.1409(3) 0.8881(3) 0.1279(2) 0.0520(11) Uani 1 1 d . . . . .
H17 H -0.1726 0.8888 0.0833 0.062 Uiso 1 1 calc R U . . .
C28 C -0.1722(3) 0.8335(3) 0.1797(2) 0.0458(9) Uani 1 1 d . . . . .
H18 H -0.2252 0.7971 0.1705 0.055 Uiso 1 1 calc R U . . .
C29 C -0.1263(2) 0.8322(2) 0.2445(2) 0.0354(7) Uani 1 1 d . . . . .
H19 H -0.1474 0.7946 0.2798 0.043 Uiso 1 1 calc R U . . .
C30 C -0.0560(2) 0.8925(2) 0.38852(18) 0.0325(7) Uani 1 1 d . . . . .
C31 C -0.1588(2) 0.9072(2) 0.38698(17) 0.0308(7) Uani 1 1 d . . . . .
H20 H -0.1974 0.9176 0.3463 0.037 Uiso 1 1 calc R U . . .
C32 C -0.1907(2) 0.9036(2) 0.45342(17) 0.0275(6) Uani 1 1 d . . . . .
H21 H -0.2559 0.9109 0.4681 0.033 Uiso 1 1 calc R U . . .
C33 C -0.1091(2) 0.8869(2) 0.49827(17) 0.0278(6) Uani 1 1 d . . . . .
C34 C -0.1176(2) 0.8746(2) 0.57088(17) 0.0290(6) Uani 1 1 d . . . . .
C35 C -0.2155(3) 0.8570(3) 0.5994(2) 0.0445(10) Uani 1 1 d . . . . .
C36 C -0.2751(3) 0.7979(3) 0.5643(2) 0.0515(11) Uani 1 1 d . . . . .
H22 H -0.2532 0.7730 0.5220 0.062 Uiso 1 1 calc R U . . .
C37 C -0.3647(3) 0.7760(5) 0.5908(3) 0.080(2) Uani 1 1 d . . . . .
H23 H -0.4037 0.7359 0.5670 0.096 Uiso 1 1 calc R U . . .
C38 C -0.3966(4) 0.8115(6) 0.6503(3) 0.094(3) Uani 1 1 d . . . . .
H24 H -0.4583 0.7960 0.6680 0.113 Uiso 1 1 calc R U . . .
C39 C -0.3423(5) 0.8694(5) 0.6862(3) 0.095(3) Uani 1 1 d . . . . .
H25 H -0.3667 0.8931 0.7283 0.114 Uiso 1 1 calc R U . . .
C40 C -0.2478(4) 0.8948(4) 0.6604(2) 0.0764(19) Uani 1 1 d . . . . .
H26 H -0.2098 0.9355 0.6843 0.092 Uiso 1 1 calc R U . . .
C41 C -0.0373(3) 0.8751(2) 0.61510(18) 0.0358(8) Uani 1 1 d . . . . .
C42 C -0.0285(2) 0.8562(2) 0.68772(17) 0.0301(6) Uani 1 1 d . . . . .
H27 H -0.0814 0.8404 0.7166 0.036 Uiso 1 1 calc R U . . .
C43 C 0.0652(2) 0.8636(2) 0.71102(17) 0.0306(7) Uani 1 1 d . . . . .
H28 H 0.0861 0.8538 0.7580 0.037 Uiso 1 1 calc R U . . .
C44 C 0.1268(2) 0.8880(2) 0.6558(2) 0.0341(7) Uani 1 1 d . . . . .
Ni1 Ni 0.11300(3) 0.88755(3) 0.48982(2) 0.02643(13) Uani 1 1 d . . . . .
N1 N 0.0707(6) 0.8839(8) 0.5917(4) 0.0262(16) Uani 0.419(6) 1 d . . P B 1
S1 S 0.05986(11) 0.92205(16) 0.58592(8) 0.0235(5) Uani 0.581(6) 1 d . . P B 2
N2 N -0.0236(2) 0.8840(3) 0.45815(15) 0.0248(7) Uani 0.903(6) 1 d . . P B 3
S2 S -0.0204(5) 0.8357(8) 0.4567(4) 0.022(3) Uani 0.097(6) 1 d . . P B 4
N3 N 0.1561(3) 0.8764(4) 0.3920(2) 0.0239(8) Uani 0.678(6) 1 d . . P B 5
S3 S 0.16333(17) 0.9250(3) 0.39710(13) 0.0272(11) Uani 0.322(6) 1 d . . P B 6
N4 N 0.24722(18) 0.89238(16) 0.52495(15) 0.0279(5) Uani 1 1 d . . . . .
P1 P 0.82254(11) 0.60938(7) 0.39395(6) 0.0548(3) Uani 1 1 d . . . . .
F1 F 0.7249(3) 0.6006(3) 0.4343(3) 0.1189(17) Uani 1 1 d . . . . .
F2 F 0.8479(3) 0.6882(2) 0.44109(17) 0.0821(10) Uani 1 1 d . . . . .
F3 F 0.8767(4) 0.5520(2) 0.45049(18) 0.1030(14) Uani 1 1 d . . . . .
F4 F 0.9251(3) 0.6190(2) 0.35492(17) 0.0735(9) Uani 1 1 d . . . . .
F5 F 0.7999(3) 0.5308(2) 0.3466(2) 0.0923(11) Uani 1 1 d . . . . .
F6 F 0.7765(3) 0.6696(2) 0.33736(17) 0.0791(9) Uani 1 1 d . . . . .
Cl3 Cl 1.11441(15) 0.69838(10) 0.57505(8) 0.0871(5) Uani 1 1 d . . . . .
Cl4 Cl 1.15730(15) 0.66669(15) 0.42946(10) 0.1083(7) Uani 1 1 d . . . . .
C46 C 1.0794(5) 0.6511(4) 0.4985(3) 0.0848(18) Uani 1 1 d . . . . .
H39 H 1.0143 0.6721 0.4849 0.102 Uiso 1 1 calc R U . . .
H40 H 1.0736 0.5905 0.5070 0.102 Uiso 1 1 calc R U . . .
C47 C 0.4450(8) 0.9266(9) 0.3066(8) 0.033(4) Uani 0.249(13) 1 d G . P A 8
H34 H 0.3956 0.9626 0.2892 0.039 Uiso 0.249(13) 1 calc R U P A 8
C48 C 0.4292(8) 0.8799(9) 0.3670(8) 0.031(5) Uani 0.249(13) 1 d G . P A 8
C49 C 0.5015(9) 0.8273(9) 0.3925(8) 0.033(4) Uani 0.249(13) 1 d G . P A 8
H35 H 0.4907 0.7954 0.4338 0.039 Uiso 0.249(13) 1 calc R U P A 8
C50 C 0.5896(8) 0.8214(10) 0.3577(9) 0.039(5) Uani 0.249(13) 1 d G U P A 8
H36 H 0.6390 0.7855 0.3752 0.046 Uiso 0.249(13) 1 calc R U P A 8
C51 C 0.6054(7) 0.8681(11) 0.2974(9) 0.048(6) Uani 0.249(13) 1 d G U P A 8
H38 H 0.6655 0.8641 0.2736 0.058 Uiso 0.249(13) 1 calc R U P A 8
C52 C 0.5331(9) 0.9207(10) 0.2718(7) 0.053(6) Uani 0.249(13) 1 d G . P A 8
H37 H 0.5439 0.9526 0.2305 0.063 Uiso 0.249(13) 1 calc R U P A 8
C53 C 0.6073(16) 0.4230(14) 0.4297(11) 0.103(6) Uani 0.496(5) 1 d . . P C -1
H41 H 0.6139 0.4709 0.3973 0.123 Uiso 0.496(5) 1 calc R U P C -1
H42 H 0.6639 0.4234 0.4622 0.123 Uiso 0.496(5) 1 calc R U P C -1
Cl6 Cl 0.5033(5) 0.4342(4) 0.4772(2) 0.182(4) Uani 0.496(5) 1 d . . P C -1
Cl7 Cl 0.6077(7) 0.3359(8) 0.3839(6) 0.295(9) Uani 0.496(5) 1 d . . P C -1
C54 C 0.6518(9) 0.4061(9) 0.4205(9) 0.061(3) Uani 0.504(5) 1 d . . P C -2
H43 H 0.6447 0.4449 0.4606 0.073 Uiso 0.504(5) 1 calc R U P C -2
H44 H 0.7192 0.4097 0.4030 0.073 Uiso 0.504(5) 1 calc R U P C -2
Cl8 Cl 0.6250(2) 0.30556(19) 0.4458(4) 0.1086(19) Uani 0.504(5) 1 d . . P C -2
Cl9 Cl 0.5703(3) 0.4301(5) 0.3548(2) 0.155(3) Uani 0.504(5) 1 d . . P C -2

loop_
_atom_site_aniso_label
_atom_site_aniso_U_11
_atom_site_aniso_U_22
_atom_site_aniso_U_33
_atom_site_aniso_U_23
_atom_site_aniso_U_13
_atom_site_aniso_U_12
C1 0.0266(16) 0.0415(19) 0.0434(19) 0.0085(15) -0.0061(14) -0.0020(14)
C2 0.039(2) 0.061(3) 0.043(2) 0.0058(19) -0.0095(16) -0.0049(18)
C3 0.0327(19) 0.079(3) 0.051(2) 0.026(2) -0.0159(17) -0.007(2)
C4 0.0253(17) 0.063(3) 0.060(3) 0.031(2) -0.0063(16) 0.0050(17)
C5 0.0246(15) 0.0412(19) 0.054(2) 0.0164(17) -0.0010(15) 0.0021(14)
C6 0.0177(13) 0.0340(16) 0.0405(18) 0.0115(13) -0.0039(12) -0.0042(12)
C7 0.0184(14) 0.0287(15) 0.0405(17) 0.0076(13) -0.0044(12) -0.0014(11)
C8 0.0189(14) 0.0250(14) 0.0405(17) 0.0019(12) -0.0033(12) -0.0022(11)
C9 0.0177(13) 0.0287(15) 0.0444(18) -0.0035(13) -0.0019(12) -0.0042(11)
C10 0.0200(14) 0.0309(16) 0.052(2) -0.0091(15) 0.0031(13) -0.0052(12)
C11 0.0206(14) 0.0274(15) 0.0475(19) -0.0050(13) 0.0012(13) -0.0007(11)
C12 0.0296(17) 0.0349(18) 0.050(2) -0.0114(15) 0.0046(15) 0.0063(14)
C13 0.027(3) 0.041(4) 0.034(3) -0.013(3) 0.002(2) 0.001(2)
C14 0.026(2) 0.056(4) 0.036(3) -0.017(3) -0.006(2) 0.006(3)
C15 0.022(2) 0.078(5) 0.051(4) -0.031(4) -0.013(2) 0.008(3)
C16 0.019(3) 0.089(6) 0.061(5) -0.036(5) 0.005(3) -0.016(3)
C17 0.039(4) 0.071(5) 0.060(4) -0.024(4) 0.016(3) -0.024(4)
C18 0.041(4) 0.044(4) 0.048(4) -0.011(3) 0.004(3) -0.007(3)
C19 0.0373(19) 0.055(2) 0.040(2) -0.0090(17) 0.0015(15) 0.0229(17)
C20 0.0241(16) 0.056(2) 0.0392(18) -0.0066(16) 0.0060(13) 0.0098(15)
C21 0.0236(15) 0.059(2) 0.0339(17) 0.0012(16) 0.0058(13) 0.0089(15)
C22 0.0202(15) 0.058(2) 0.0369(18) -0.0081(16) 0.0046(13) 0.0016(14)
C23 0.0206(14) 0.0425(18) 0.0316(16) 0.0079(13) 0.0042(12) 0.0041(12)
C24 0.0217(14) 0.0360(17) 0.0311(16) 0.0033(13) 0.0026(12) 0.0053(12)
C25 0.0319(16) 0.0431(19) 0.0313(16) 0.0053(14) 0.0063(13) 0.0037(14)
C26 0.049(2) 0.062(3) 0.0274(17) 0.0061(17) 0.0047(15) 0.0146(19)
C27 0.051(2) 0.073(3) 0.0322(19) -0.0136(19) -0.0087(17) 0.022(2)
C28 0.0338(18) 0.052(2) 0.051(2) -0.0179(19) -0.0013(16) 0.0038(16)
C29 0.0268(15) 0.0360(17) 0.0436(19) -0.0023(15) 0.0038(13) 0.0033(13)
C30 0.0200(14) 0.0461(19) 0.0316(16) 0.0151(14) 0.0040(12) 0.0087(13)
C31 0.0200(14) 0.0417(18) 0.0309(16) 0.0111(13) 0.0017(11) 0.0051(12)
C32 0.0182(13) 0.0321(15) 0.0323(15) 0.0059(12) 0.0025(11) 0.0046(11)
C33 0.0223(14) 0.0319(16) 0.0294(15) 0.0012(12) 0.0017(12) 0.0061(12)
C34 0.0307(16) 0.0282(15) 0.0282(15) 0.0007(12) 0.0019(12) 0.0010(12)
C35 0.0340(18) 0.066(3) 0.0335(18) 0.0200(18) 0.0107(14) 0.0188(18)
C36 0.0248(17) 0.081(3) 0.049(2) 0.033(2) -0.0042(15) -0.0027(18)
C37 0.029(2) 0.149(6) 0.063(3) 0.062(4) -0.0036(19) -0.004(3)
C38 0.030(2) 0.188(8) 0.063(3) 0.048(4) 0.003(2) 0.032(3)
C39 0.076(4) 0.164(7) 0.045(3) 0.041(4) 0.032(3) 0.064(5)
C40 0.068(3) 0.123(5) 0.038(2) 0.020(3) 0.018(2) 0.059(3)
C41 0.046(2) 0.0313(16) 0.0300(16) 0.0017(13) -0.0045(14) -0.0155(14)
C42 0.0260(15) 0.0358(17) 0.0284(15) -0.0001(13) 0.0011(12) -0.0059(12)
C43 0.0267(15) 0.0337(16) 0.0313(16) 0.0018(13) -0.0035(12) -0.0074(12)
C44 0.0190(14) 0.0397(18) 0.0435(19) 0.0148(15) -0.0039(13) -0.0036(12)
Ni1 0.01324(19) 0.0263(2) 0.0398(2) 0.00618(16) 0.00327(15) -0.00071(13)
N1 0.018(3) 0.023(4) 0.038(4) 0.005(3) 0.002(3) 0.003(3)
S1 0.0144(7) 0.0289(12) 0.0272(7) 0.0021(7) -0.0008(5) -0.0024(6)
N2 0.0192(14) 0.030(2) 0.0254(15) 0.0044(13) 0.0012(10) 0.0043(12)
S2 0.013(4) 0.018(6) 0.034(4) 0.004(3) 0.000(3) 0.000(3)
N3 0.0167(18) 0.017(3) 0.038(2) 0.0021(16) 0.0045(14) -0.0014(15)
S3 0.0175(12) 0.033(2) 0.0308(13) 0.0023(11) 0.0065(8) 0.0035(10)
N4 0.0186(12) 0.0280(13) 0.0372(14) 0.0008(11) -0.0002(10) -0.0008(10)
P1 0.0838(9) 0.0400(6) 0.0409(6) 0.0010(4) 0.0174(6) 0.0120(6)
F1 0.111(3) 0.096(3) 0.150(4) -0.009(3) 0.086(3) -0.009(2)
F2 0.123(3) 0.0602(18) 0.0634(18) -0.0209(15) 0.0088(18) 0.0213(19)
F3 0.170(4) 0.075(2) 0.064(2) 0.0189(17) 0.018(2) 0.048(3)
F4 0.082(2) 0.076(2) 0.0632(18) -0.0064(15) 0.0211(16) 0.0109(17)
F5 0.115(3) 0.064(2) 0.098(3) -0.0293(19) 0.025(2) -0.014(2)
F6 0.091(2) 0.077(2) 0.070(2) 0.0100(17) -0.0083(17) 0.0142(18)
Cl3 0.1262(14) 0.0671(9) 0.0683(9) 0.0114(7) 0.0046(9) -0.0316(9)
Cl4 0.1064(14) 0.1281(16) 0.0910(12) -0.0490(12) 0.0424(10) -0.0257(12)
C46 0.100(5) 0.078(4) 0.077(4) -0.014(3) 0.018(3) -0.021(4)
C47 0.026(8) 0.044(10) 0.029(8) -0.007(7) 0.008(6) -0.010(6)
C48 0.025(8) 0.031(10) 0.038(12) -0.006(8) 0.003(8) -0.007(7)
C49 0.018(7) 0.034(9) 0.047(11) -0.005(7) -0.001(7) -0.005(6)
C50 0.022(7) 0.047(8) 0.047(8) -0.006(7) 0.001(6) -0.002(6)
C51 0.035(8) 0.057(9) 0.054(9) -0.021(7) 0.010(7) -0.007(7)
C52 0.035(9) 0.072(14) 0.052(11) -0.030(10) 0.018(8) -0.027(9)
C53 0.140(19) 0.099(13) 0.070(9) -0.029(9) 0.001(13) -0.001(13)
Cl6 0.254(7) 0.231(7) 0.064(2) 0.034(3) 0.033(3) 0.191(6)
Cl7 0.230(9) 0.387(14) 0.271(11) -0.270(11) 0.182(9) -0.222(10)
C54 0.046(6) 0.052(6) 0.084(10) -0.001(6) -0.019(6) -0.001(5)
Cl8 0.0490(16) 0.0484(16) 0.228(6) -0.026(2) -0.005(2) -0.0033(12)
Cl9 0.0570(19) 0.339(9) 0.069(2) 0.080(4) -0.0088(15) 0.023(3)

loop_
_atom_type_symbol
_atom_type_description
_atom_type_scat_dispersion_real
_atom_type_scat_dispersion_imag
_atom_type_scat_source
C C -0.0001 0.0005 'International Tables Vol C Tables 4.2.6.8 and 6.1.1.4'
H H 0.0000 0.0000 'International Tables Vol C Tables 4.2.6.8 and 6.1.1.4'
N N 0.0004 0.0010 'International Tables Vol C Tables 4.2.6.8 and 6.1.1.4'
F F 0.0038 0.0031 'International Tables Vol C Tables 4.2.6.8 and 6.1.1.4'
Ni Ni 0.2300 0.4091 'International Tables Vol C Tables 4.2.6.8 and 6.1.1.4'
P P 0.0347 0.0308 'International Tables Vol C Tables 4.2.6.8 and 6.1.1.4'
S S 0.0443 0.0407 'International Tables Vol C Tables 4.2.6.8 and 6.1.1.4'
Cl Cl 0.0552 0.0528 'International Tables Vol C Tables 4.2.6.8 and 6.1.1.4'

loop_
_geom_angle_atom_site_label_1
_geom_angle_atom_site_label_2
_geom_angle_atom_site_label_3
_geom_angle
_geom_angle_site_symmetry_1
_geom_angle_site_symmetry_3
_geom_angle_publ_flag
C6 C1 C2 119.6(4) . . ?
C1 C2 C3 120.3(4) . . ?
C4 C3 C2 120.0(4) . . ?
C3 C4 C5 119.8(4) . . ?
C4 C5 C6 120.6(4) . . ?
C1 C6 C5 119.8(3) . . ?
C1 C6 C7 120.9(3) . . ?
C5 C6 C7 119.2(3) . . ?
C44 C7 C8 122.7(3) . . ?
C44 C7 C6 119.4(3) . . ?
C8 C7 C6 117.9(3) . . ?
N4 C8 C7 127.2(3) . . ?
N4 C8 C9 109.9(3) . . ?
C7 C8 C9 122.6(3) . . ?
C10 C9 C8 107.6(3) . . ?
C9 C10 C11 107.2(3) . . ?
N4 C11 C12 126.7(3) . . ?
N4 C11 C10 110.5(3) . . ?
C12 C11 C10 122.7(3) . . ?
C11 C12 C19 122.1(3) . . ?
C11 C12 C13 115.8(4) . . ?
C19 C12 C13 121.9(4) . . ?
C11 C12 C48 127.9(7) . . ?
C19 C12 C48 109.0(7) . . ?
C18 C13 C14 119.1(6) . . ?
C18 C13 C12 119.2(6) . . ?
C14 C13 C12 121.7(6) . . ?
C15 C14 C13 121.1(6) . . ?
C14 C15 C16 118.9(6) . . ?
C17 C16 C15 120.9(6) . . ?
C16 C17 C18 120.1(7) . . ?
C13 C18 C17 119.9(7) . . ?
C12 C19 C20 127.1(3) . . ?
C12 C19 N3 125.8(4) . . ?
C20 C19 N3 107.0(3) . . ?
C12 C19 S3 112.4(3) . . ?
C20 C19 S3 115.4(3) . . ?
C21 C20 C19 108.8(3) . . ?
C20 C21 C22 108.6(3) . . ?
C23 C22 N3 125.0(3) . . ?
C23 C22 C21 126.3(3) . . ?
N3 C22 C21 108.4(3) . . ?
C23 C22 S3 117.9(3) . . ?
C21 C22 S3 112.3(3) . . ?
C22 C23 C30 121.8(3) . . ?
C22 C23 C24 118.5(3) . . ?
C30 C23 C24 119.7(3) . . ?
C29 C24 C25 120.0(3) . . ?
C29 C24 C23 120.0(3) . . ?
C25 C24 C23 120.0(3) . . ?
C26 C25 C24 119.7(4) . . ?
C27 C26 C25 120.1(4) . . ?
C26 C27 C28 120.2(4) . . ?
C29 C28 C27 120.0(4) . . ?
C28 C29 C24 120.0(4) . . ?
C23 C30 N2 127.0(3) . . ?
C23 C30 C31 122.9(3) . . ?
N2 C30 C31 110.0(3) . . ?
C23 C30 S2 116.1(4) . . ?
C31 C30 S2 113.1(3) . . ?
C32 C31 C30 107.7(3) . . ?
C31 C32 C33 107.9(3) . . ?
C34 C33 N2 127.4(3) . . ?
C34 C33 C32 122.8(3) . . ?
N2 C33 C32 109.8(3) . . ?
C34 C33 S2 117.7(4) . . ?
C32 C33 S2 112.5(4) . . ?
C41 C34 C33 121.7(3) . . ?
C41 C34 C35 120.1(3) . . ?
C33 C34 C35 118.2(3) . . ?
C40 C35 C36 120.0(5) . . ?
C40 C35 C34 121.5(5) . . ?
C36 C35 C34 118.5(4) . . ?
C37 C36 C35 120.8(5) . . ?
C38 C37 C36 119.9(7) . . ?
C37 C38 C39 121.8(5) . . ?
C38 C39 C40 120.5(5) . . ?
C35 C40 C39 117.0(7) . . ?
C34 C41 C42 130.7(3) . . ?
C34 C41 N1 125.8(4) . . ?
C42 C41 N1 102.9(4) . . ?
C34 C41 S1 116.6(3) . . ?
C42 C41 S1 111.4(3) . . ?
C43 C42 C41 111.7(3) . . ?
C42 C43 C44 110.8(3) . . ?
C7 C44 C43 129.7(3) . . ?
C7 C44 N1 121.8(4) . . ?
C43 C44 N1 107.3(4) . . ?
C7 C44 S1 119.5(3) . . ?
C43 C44 S1 110.2(2) . . ?
N4 Ni1 N3 92.01(14) . . ?
N4 Ni1 N2 177.80(13) . . ?
N4 Ni1 S3 87.47(11) . . ?
N4 Ni1 N1 87.3(2) . . ?
N4 Ni1 S1 91.60(10) . . ?
N4 Ni1 S2 159.0(3) . . ?
C44 N1 C41 105.5(5) . . ?
C44 N1 Ni1 130.7(5) . . ?
C41 N1 Ni1 123.8(5) . . ?
C41 S1 C44 91.48(19) . . ?
C41 S1 Ni1 118.47(16) . . ?
C44 S1 Ni1 114.51(17) . . ?
C30 N2 C33 104.3(3) . . ?
C30 N2 Ni1 125.6(2) . . ?
C33 N2 Ni1 129.3(2) . . ?
C30 S2 C33 83.5(5) . . ?
C30 S2 Ni1 105.6(5) . . ?
C33 S2 Ni1 107.6(6) . . ?
C22 N3 C19 106.1(3) . . ?
C22 N3 Ni1 128.6(3) . . ?
C19 N3 Ni1 125.3(3) . . ?
C19 S3 C22 84.2(2) . . ?
C19 S3 Ni1 112.8(2) . . ?
C22 S3 Ni1 109.1(2) . . ?
C11 N4 C8 104.6(3) . . ?
C11 N4 Ni1 126.3(2) . . ?
C8 N4 Ni1 128.3(2) . . ?
F1 P1 F6 92.7(3) . . ?
F1 P1 F5 92.4(2) . . ?
F6 P1 F5 91.4(2) . . ?
F1 P1 F2 88.9(2) . . ?
F6 P1 F2 89.01(19) . . ?
F5 P1 F2 178.7(2) . . ?
F1 P1 F3 90.9(3) . . ?
F6 P1 F3 175.8(3) . . ?
F5 P1 F3 90.7(2) . . ?
F2 P1 F3 88.9(2) . . ?
F1 P1 F4 178.0(3) . . ?
F6 P1 F4 88.61(19) . . ?
F5 P1 F4 89.05(19) . . ?
F2 P1 F4 89.7(2) . . ?
F3 P1 F4 87.7(2) . . ?
Cl3 C46 Cl4 114.4(4) . . ?
C48 C47 C52 120.0 . . ?
C47 C48 C49 120.0 . . ?
C47 C48 C12 128.2(9) . . ?
C49 C48 C12 111.8(9) . . ?
C50 C49 C48 120.0 . . ?
C49 C50 C51 120.0 . . ?
C52 C51 C50 120.0 . . ?
C51 C52 C47 120.0 . . ?
Cl7 C53 Cl6 112.0(13) . . ?
Cl9 C54 Cl8 105.8(8) . . ?

loop_
_geom_bond_atom_site_label_1
_geom_bond_atom_site_label_2
_geom_bond_distance
_geom_bond_site_symmetry_2
_geom_bond_publ_flag
C1 C6 1.380(5) . ?
C1 C2 1.391(5) . ?
C2 C3 1.391(6) . ?
C3 C4 1.378(7) . ?
C4 C5 1.379(6) . ?
C5 C6 1.394(5) . ?
C6 C7 1.483(4) . ?
C7 C44 1.388(4) . ?
C7 C8 1.398(5) . ?
C8 N4 1.395(4) . ?
C8 C9 1.435(4) . ?
C9 C10 1.345(5) . ?
C10 C11 1.433(5) . ?
C11 N4 1.389(4) . ?
C11 C12 1.389(5) . ?
C12 C19 1.399(5) . ?
C12 C13 1.501(7) . ?
C12 C48 1.545(10) . ?
C13 C18 1.367(9) . ?
C13 C14 1.399(9) . ?
C14 C15 1.382(8) . ?
C15 C16 1.391(10) . ?
C16 C17 1.351(11) . ?
C17 C18 1.420(9) . ?
C19 C20 1.422(5) . ?
C19 N3 1.442(5) . ?
C19 S3 1.646(4) . ?
C20 C21 1.355(5) . ?
C21 C22 1.426(5) . ?
C22 C23 1.393(4) . ?
C22 N3 1.396(5) . ?
C22 S3 1.734(5) . ?
C23 C30 1.397(4) . ?
C23 C24 1.480(5) . ?
C24 C29 1.387(5) . ?
C24 C25 1.398(5) . ?
C25 C26 1.385(5) . ?
C26 C27 1.382(7) . ?
C27 C28 1.390(7) . ?
C28 C29 1.381(5) . ?
C30 N2 1.401(4) . ?
C30 C31 1.435(4) . ?
C30 S2 1.656(10) . ?
C31 C32 1.343(4) . ?
C32 C33 1.431(4) . ?
C33 C34 1.401(4) . ?
C33 N2 1.409(4) . ?
C33 S2 1.676(10) . ?
C34 C41 1.384(5) . ?
C34 C35 1.485(5) . ?
C35 C40 1.385(6) . ?
C35 C36 1.419(7) . ?
C36 C37 1.382(6) . ?
C37 C38 1.345(9) . ?
C38 C39 1.371(11) . ?
C39 C40 1.454(9) . ?
C41 C42 1.418(5) . ?
C41 N1 1.563(8) . ?
C41 S1 1.637(4) . ?
C42 C43 1.367(4) . ?
C43 C44 1.410(5) . ?
C44 N1 1.440(9) . ?
C44 S1 1.702(4) . ?
Ni1 N4 1.962(3) . ?
Ni1 N3 1.967(4) . ?
Ni1 N2 1.971(3) . ?
Ni1 S3 1.993(3) . ?
Ni1 N1 2.029(8) . ?
Ni1 S1 2.0510(17) . ?
Ni1 S2 2.108(8) . ?
P1 F1 1.559(4) . ?
P1 F6 1.576(3) . ?
P1 F5 1.579(3) . ?
P1 F2 1.587(3) . ?
P1 F3 1.596(4) . ?
P1 F4 1.609(3) . ?
Cl3 C46 1.708(6) . ?
Cl4 C46 1.720(6) . ?
C47 C48 1.3900 . ?
C47 C52 1.3900 . ?
C48 C49 1.3900 . ?
C49 C50 1.3900 . ?
C50 C51 1.3900 . ?
C51 C52 1.3900 . ?
C53 Cl7 1.65(2) . ?
C53 Cl6 1.71(2) . ?
C54 Cl9 1.716(14) . ?
C54 Cl8 1.725(15) . ?

loop_
_geom_torsion_atom_site_label_1
_geom_torsion_atom_site_label_2
_geom_torsion_atom_site_label_3
_geom_torsion_atom_site_label_4
_geom_torsion
_geom_torsion_site_symmetry_1
_geom_torsion_site_symmetry_2
_geom_torsion_site_symmetry_3
_geom_torsion_site_symmetry_4
_geom_torsion_publ_flag
C6 C1 C2 C3 -0.8(6) . . . . ?
C1 C2 C3 C4 -0.5(6) . . . . ?
C2 C3 C4 C5 1.0(6) . . . . ?
C3 C4 C5 C6 -0.1(6) . . . . ?
C2 C1 C6 C5 1.6(5) . . . . ?
C2 C1 C6 C7 -176.2(3) . . . . ?
C4 C5 C6 C1 -1.1(5) . . . . ?
C4 C5 C6 C7 176.7(3) . . . . ?
C1 C6 C7 C44 -58.7(5) . . . . ?
C5 C6 C7 C44 123.4(4) . . . . ?
C1 C6 C7 C8 122.9(4) . . . . ?
C5 C6 C7 C8 -55.0(4) . . . . ?
C44 C7 C8 N4 -12.9(5) . . . . ?
C6 C7 C8 N4 165.5(3) . . . . ?
C44 C7 C8 C9 172.9(3) . . . . ?
C6 C7 C8 C9 -8.7(5) . . . . ?
N4 C8 C9 C10 -3.9(4) . . . . ?
C7 C8 C9 C10 171.2(3) . . . . ?
C8 C9 C10 C11 1.4(4) . . . . ?
C9 C10 C11 N4 1.6(4) . . . . ?
C9 C10 C11 C12 -175.3(3) . . . . ?
N4 C11 C12 C19 13.7(6) . . . . ?
C10 C11 C12 C19 -170.0(4) . . . . ?
N4 C11 C12 C13 -160.4(5) . . . . ?
C10 C11 C12 C13 15.9(6) . . . . ?
N4 C11 C12 C48 -179.1(8) . . . . ?
C10 C11 C12 C48 -2.8(9) . . . . ?
C11 C12 C13 C18 -129.3(5) . . . . ?
C19 C12 C13 C18 56.6(8) . . . . ?
C11 C12 C13 C14 53.4(7) . . . . ?
C19 C12 C13 C14 -120.8(6) . . . . ?
C18 C13 C14 C15 -1.9(9) . . . . ?
C12 C13 C14 C15 175.5(6) . . . . ?
C13 C14 C15 C16 0.0(9) . . . . ?
C14 C15 C16 C17 1.6(9) . . . . ?
C15 C16 C17 C18 -1.2(10) . . . . ?
C14 C13 C18 C17 2.3(9) . . . . ?
C12 C13 C18 C17 -175.2(6) . . . . ?
C16 C17 C18 C13 -0.8(9) . . . . ?
C11 C12 C19 C20 -178.0(4) . . . . ?
C13 C12 C19 C20 -4.2(8) . . . . ?
C48 C12 C19 C20 12.6(8) . . . . ?
C11 C12 C19 N3 -0.9(7) . . . . ?
C11 C12 C19 S3 28.6(6) . . . . ?
C12 C19 C20 C21 -175.6(4) . . . . ?
N3 C19 C20 C21 6.8(5) . . . . ?
S3 C19 C20 C21 -22.9(5) . . . . ?
C19 C20 C21 C22 -0.6(5) . . . . ?
C20 C21 C22 C23 -179.8(4) . . . . ?
C20 C21 C22 N3 -6.0(5) . . . . ?
C20 C21 C22 S3 22.1(5) . . . . ?
N3 C22 C23 C30 -4.7(7) . . . . ?
C21 C22 C23 C30 168.1(4) . . . . ?
S3 C22 C23 C30 -34.9(5) . . . . ?
N3 C22 C23 C24 176.6(4) . . . . ?
C21 C22 C23 C24 -10.6(6) . . . . ?
S3 C22 C23 C24 146.4(3) . . . . ?
C22 C23 C24 C29 126.4(4) . . . . ?
C30 C23 C24 C29 -52.3(5) . . . . ?
C22 C23 C24 C25 -53.5(5) . . . . ?
C30 C23 C24 C25 127.7(4) . . . . ?
C29 C24 C25 C26 0.5(5) . . . . ?
C23 C24 C25 C26 -179.5(3) . . . . ?
C24 C25 C26 C27 -0.2(6) . . . . ?
C25 C26 C27 C28 0.0(6) . . . . ?
C26 C27 C28 C29 -0.1(6) . . . . ?
C27 C28 C29 C24 0.4(6) . . . . ?
C25 C24 C29 C28 -0.6(5) . . . . ?
C23 C24 C29 C28 179.4(3) . . . . ?
C22 C23 C30 N2 -6.1(7) . . . . ?
C24 C23 C30 N2 172.6(4) . . . . ?
C22 C23 C30 C31 176.9(4) . . . . ?
C24 C23 C30 C31 -4.4(5) . . . . ?
C22 C23 C30 S2 -36.3(6) . . . . ?
C24 C23 C30 S2 142.4(5) . . . . ?
C23 C30 C31 C32 174.4(3) . . . . ?
N2 C30 C31 C32 -3.1(5) . . . . ?
S2 C30 C31 C32 26.7(6) . . . . ?
C30 C31 C32 C33 0.2(4) . . . . ?
C31 C32 C33 C34 -176.4(3) . . . . ?
C31 C32 C33 N2 2.8(4) . . . . ?
C31 C32 C33 S2 -26.5(5) . . . . ?
N2 C33 C34 C41 14.1(6) . . . . ?
C32 C33 C34 C41 -166.8(3) . . . . ?
S2 C33 C34 C41 44.7(6) . . . . ?
N2 C33 C34 C35 -163.2(4) . . . . ?
C32 C33 C34 C35 15.8(5) . . . . ?
S2 C33 C34 C35 -132.6(5) . . . . ?
C41 C34 C35 C40 45.9(5) . . . . ?
C33 C34 C35 C40 -136.7(4) . . . . ?
C41 C34 C35 C36 -131.9(4) . . . . ?
C33 C34 C35 C36 45.5(5) . . . . ?
C40 C35 C36 C37 -1.3(6) . . . . ?
C34 C35 C36 C37 176.5(4) . . . . ?
C35 C36 C37 C38 0.6(7) . . . . ?
C36 C37 C38 C39 -0.1(9) . . . . ?
C37 C38 C39 C40 0.4(9) . . . . ?
C36 C35 C40 C39 1.5(6) . . . . ?
C34 C35 C40 C39 -176.3(4) . . . . ?
C38 C39 C40 C35 -1.0(8) . . . . ?
C33 C34 C41 C42 -173.1(4) . . . . ?
C35 C34 C41 C42 4.2(6) . . . . ?
C33 C34 C41 N1 -3.6(8) . . . . ?
C35 C34 C41 N1 173.7(6) . . . . ?
C33 C34 C41 S1 21.1(5) . . . . ?
C35 C34 C41 S1 -161.7(3) . . . . ?
C34 C41 C42 C43 179.2(4) . . . . ?
N1 C41 C42 C43 8.0(6) . . . . ?
S1 C41 C42 C43 -14.3(4) . . . . ?
C41 C42 C43 C44 -0.1(4) . . . . ?
C8 C7 C44 C43 167.4(4) . . . . ?
C6 C7 C44 C43 -11.0(6) . . . . ?
C8 C7 C44 N1 2.2(8) . . . . ?
C6 C7 C44 N1 -176.1(7) . . . . ?
C8 C7 C44 S1 -22.7(5) . . . . ?
C6 C7 C44 S1 159.0(3) . . . . ?
C42 C43 C44 C7 -175.6(4) . . . . ?
C42 C43 C44 N1 -8.7(7) . . . . ?
C42 C43 C44 S1 13.8(4) . . . . ?
C7 C44 N1 C41 -178.8(4) . . . . ?
C43 C44 N1 C41 13.1(8) . . . . ?
C7 C44 N1 Ni1 1.4(13) . . . . ?
C43 C44 N1 Ni1 -166.7(8) . . . . ?
C34 C41 N1 C44 175.4(5) . . . . ?
C42 C41 N1 C44 -12.8(8) . . . . ?
C34 C41 N1 Ni1 -4.8(12) . . . . ?
C42 C41 N1 Ni1 167.1(7) . . . . ?
C34 C41 S1 C44 -172.6(3) . . . . ?
C42 C41 S1 C44 18.9(3) . . . . ?
C34 C41 S1 Ni1 -53.5(4) . . . . ?
C42 C41 S1 Ni1 138.0(2) . . . . ?
C7 C44 S1 C41 169.3(3) . . . . ?
C43 C44 S1 C41 -18.9(3) . . . . ?
C7 C44 S1 Ni1 46.9(4) . . . . ?
C43 C44 S1 Ni1 -141.3(2) . . . . ?
C23 C30 N2 C33 -172.7(4) . . . . ?
C31 C30 N2 C33 4.7(5) . . . . ?
C23 C30 N2 Ni1 16.8(7) . . . . ?
C31 C30 N2 Ni1 -165.8(3) . . . . ?
C34 C33 N2 C30 174.6(4) . . . . ?
C32 C33 N2 C30 -4.6(5) . . . . ?
C34 C33 N2 Ni1 -15.4(7) . . . . ?
C32 C33 N2 Ni1 165.4(3) . . . . ?
C23 C30 S2 C33 175.1(4) . . . . ?
C31 C30 S2 C33 -34.9(5) . . . . ?
C23 C30 S2 Ni1 68.6(6) . . . . ?
C31 C30 S2 Ni1 -141.4(4) . . . . ?
C34 C33 S2 C30 -173.6(3) . . . . ?
C32 C33 S2 C30 34.9(5) . . . . ?
C34 C33 S2 Ni1 -69.3(6) . . . . ?
C32 C33 S2 Ni1 139.2(3) . . . . ?
C23 C22 N3 C19 -176.1(4) . . . . ?
C21 C22 N3 C19 10.0(6) . . . . ?
C23 C22 N3 Ni1 3.7(8) . . . . ?
C21 C22 N3 Ni1 -170.2(4) . . . . ?
C12 C19 N3 C22 172.1(4) . . . . ?
C20 C19 N3 C22 -10.3(6) . . . . ?
C12 C19 N3 Ni1 -7.7(8) . . . . ?
C20 C19 N3 Ni1 169.9(4) . . . . ?
C12 C19 S3 C22 -173.8(4) . . . . ?
C20 C19 S3 C22 29.5(4) . . . . ?
C12 C19 S3 Ni1 -65.5(4) . . . . ?
C20 C19 S3 Ni1 137.8(3) . . . . ?
C23 C22 S3 C19 170.8(4) . . . . ?
C21 C22 S3 C19 -29.1(4) . . . . ?
C23 C22 S3 Ni1 58.7(4) . . . . ?
C21 C22 S3 Ni1 -141.3(3) . . . . ?
C12 C11 N4 C8 172.9(3) . . . . ?
C10 C11 N4 C8 -3.8(4) . . . . ?
C12 C11 N4 Ni1 -16.5(5) . . . . ?
C10 C11 N4 Ni1 166.8(2) . . . . ?
C7 C8 N4 C11 -170.1(3) . . . . ?
C9 C8 N4 C11 4.7(3) . . . . ?
C7 C8 N4 Ni1 19.6(5) . . . . ?
C9 C8 N4 Ni1 -165.7(2) . . . . ?
C52 C47 C48 C49 0.0 . . . . ?
C52 C47 C48 C12 179.9(13) . . . . ?
C11 C12 C48 C47 -121.2(9) . . . . ?
C19 C12 C48 C47 47.4(10) . . . . ?
C11 C12 C48 C49 58.7(10) . . . . ?
C19 C12 C48 C49 -132.8(6) . . . . ?
C47 C48 C49 C50 0.0 . . . . ?
C12 C48 C49 C50 -179.9(11) . . . . ?
C48 C49 C50 C51 0.0 . . . . ?
C49 C50 C51 C52 0.0 . . . . ?
C50 C51 C52 C47 0.0 . . . . ?
C48 C47 C52 C51 0.0 . . . . ?
